data_1567252
loop_
_publ_author_name
'Zuffa, Caterina'
'Cappuccino, Chiara'
'Marchini, Marianna'
'Contini, Laura'
'Farinella, Francesco'
'Maini, Lucia'

_publ_section_title
;
 AgX-based hybrid coordination polymers: mechanochemical synthesis,
 structure and luminescence property characterization.
;
_journal_issue 0
_journal_name_full 'Faraday discussions'
_journal_page_first 448
_journal_page_last 465
_journal_paper_doi 10.1039/d2fd00093h
_journal_volume 241
_journal_year 2023
_chemical_formula_moiety 'C6 H8 Ag I N2'
_chemical_formula_sum 'C6 H8 Ag I N2'
_chemical_formula_weight 342.91
_space_group_crystal_system monoclinic
_space_group_IT_number 14
_space_group_name_Hall '-P 2ybc'
_space_group_name_H-M_alt 'P 1 21/c 1'
_atom_sites_solution_hydrogens geom
_atom_sites_solution_primary dual
_audit_creation_date 2022-05-03
_audit_creation_method
;
Olex2 1.5
(compiled 2022.04.07 svn.rca3783a0 for OlexSys, GUI svn.r6498)
;
_cell_angle_alpha 90
_cell_angle_beta 90.447(4)
_cell_angle_gamma 90
_cell_formula_units_Z 8
_cell_length_a 16.9162(7)
_cell_length_b 4.5682(2)
_cell_length_c 22.7197(8)
_cell_measurement_reflns_used 2142
_cell_measurement_temperature 293(2)
_cell_measurement_theta_max 27.0660
_cell_measurement_theta_min 3.7740
_cell_volume 1755.65(12)
_computing_cell_refinement
;
CrysAlisPro, Agilent Technologies,
Version 1.171.37.35g (release 09-12-2014 CrysAlis171 .NET)
(compiled Dec  9 2014,15:38:47)
;
_computing_data_collection
;
CrysAlisPro, Agilent Technologies,
Version 1.171.37.35g (release 09-12-2014 CrysAlis171 .NET)
(compiled Dec  9 2014,15:38:47)
;
_computing_data_reduction
;
CrysAlisPro, Agilent Technologies,
Version 1.171.37.35g (release 09-12-2014 CrysAlis171 .NET)
(compiled Dec  9 2014,15:38:47)
;
_computing_molecular_graphics 'Olex2 1.5 (Dolomanov et al., 2009)'
_computing_publication_material 'Olex2 1.5 (Dolomanov et al., 2009)'
_computing_structure_refinement 'SHELXL 2018/3 (Sheldrick, 2015)'
_computing_structure_solution 'SHELXT 2018/2 (Sheldrick, 2018)'
_diffrn_ambient_temperature 293(2)
_diffrn_detector 'CCD plate'
_diffrn_detector_area_resol_mean 16.1340
_diffrn_detector_type Sapphire3
_diffrn_measured_fraction_theta_full 0.998
_diffrn_measured_fraction_theta_max 0.830
_diffrn_measurement_details
;
#__ type_ start__ end____ width___ exp.time_
  1 omega  -90.00  -65.00   1.0000   50.0000
omega____ theta____ kappa____ phi______ frames
    -      -16.3596 -178.0000  -30.0000 25

#__ type_ start__ end____ width___ exp.time_
  2 omega  -50.00   73.00   1.0000   50.0000
omega____ theta____ kappa____ phi______ frames
    -       17.6096    0.0000 -180.0000 123

#__ type_ start__ end____ width___ exp.time_
  3 omega   31.00   88.00   1.0000   50.0000
omega____ theta____ kappa____ phi______ frames
    -       17.6096   38.0000    0.0000 57

#__ type_ start__ end____ width___ exp.time_
  4 omega  -35.00   20.00   1.0000   50.0000
omega____ theta____ kappa____ phi______ frames
    -      -16.3596   57.0000    0.0000 55

#__ type_ start__ end____ width___ exp.time_
  5 omega  -85.00  -28.00   1.0000   50.0000
omega____ theta____ kappa____ phi______ frames
    -      -16.3596  -57.0000 -150.0000 57
;
_diffrn_measurement_device 'four-circle diffractometer'
_diffrn_measurement_device_type 'Xcalibur, Sapphire3'
_diffrn_measurement_method '\w scans'
_diffrn_orient_matrix_UB_11 0.0303163000
_diffrn_orient_matrix_UB_12 0.0536086000
_diffrn_orient_matrix_UB_13 -0.0184407000
_diffrn_orient_matrix_UB_21 0.0129100000
_diffrn_orient_matrix_UB_22 0.0953499000
_diffrn_orient_matrix_UB_23 0.0228080000
_diffrn_orient_matrix_UB_31 0.0259209000
_diffrn_orient_matrix_UB_32 -0.1102686000
_diffrn_orient_matrix_UB_33 0.0106865000
_diffrn_radiation_monochromator graphite
_diffrn_radiation_probe x-ray
_diffrn_radiation_type 'Mo K\a'
_diffrn_radiation_wavelength 0.71073
_diffrn_reflns_av_R_equivalents 0.0939
_diffrn_reflns_av_unetI/netI 0.1093
_diffrn_reflns_Laue_measured_fraction_full 0.998
_diffrn_reflns_Laue_measured_fraction_max 0.830
_diffrn_reflns_limit_h_max 23
_diffrn_reflns_limit_h_min -23
_diffrn_reflns_limit_k_max 5
_diffrn_reflns_limit_k_min -6
_diffrn_reflns_limit_l_max 30
_diffrn_reflns_limit_l_min -30
_diffrn_reflns_number 9734
_diffrn_reflns_point_group_measured_fraction_full 0.998
_diffrn_reflns_point_group_measured_fraction_max 0.830
_diffrn_reflns_theta_full 25.000
_diffrn_reflns_theta_max 29.528
_diffrn_reflns_theta_min 3.587
_diffrn_source 'Enhance (Mo) X-ray Source'
_exptl_absorpt_coefficient_mu 5.743
_exptl_absorpt_correction_T_max 1.00000
_exptl_absorpt_correction_T_min 0.25756
_exptl_absorpt_correction_type multi-scan
_exptl_absorpt_process_details
;
CrysAlisPro, Agilent Technologies,
Version 1.171.37.35g (release 09-12-2014 CrysAlis171 .NET)
(compiled Dec  9 2014,15:38:47)
Empirical absorption correction using spherical harmonics,
 implemented in SCALE3 ABSPACK scaling algorithm.
Empirical absorption correction using spherical harmonics,
 implemented in SCALE3 ABSPACK scaling algorithm.
;
_exptl_crystal_colour colourless
_exptl_crystal_density_diffrn 2.595
_exptl_crystal_density_method 'not measured'
_exptl_crystal_description prism
_exptl_crystal_F_000 1264
_exptl_crystal_size_max 0.4028
_exptl_crystal_size_mid 0.0774
_exptl_crystal_size_min 0.0618
_refine_diff_density_max 1.467
_refine_diff_density_min -1.086
_refine_diff_density_rms 0.177
_refine_ls_extinction_method none
_refine_ls_goodness_of_fit_ref 1.066
_refine_ls_hydrogen_treatment constr
_refine_ls_matrix_type full
_refine_ls_number_parameters 181
_refine_ls_number_reflns 4082
_refine_ls_number_restraints 0
_refine_ls_restrained_S_all 1.066
_refine_ls_R_factor_all 0.1147
_refine_ls_R_factor_gt 0.0596
_refine_ls_shift/su_max 0.000
_refine_ls_shift/su_mean 0.000
_refine_ls_structure_factor_coef Fsqd
_refine_ls_weighting_details 'w=1/[\s^2^(Fo^2^)+(0.0305P)^2^] where P=(Fo^2^+2Fc^2^)/3'
_refine_ls_weighting_scheme calc
_refine_ls_wR_factor_gt 0.1174
_refine_ls_wR_factor_ref 0.1349
_reflns_Friedel_coverage 0.000
_reflns_number_gt 2405
_reflns_number_total 4082
_reflns_threshold_expression 'I > 2\s(I)'
_cod_data_source_file d2fd00093h6.cif
_cod_data_source_block AgI3pica_vial10
_cod_depositor_comments 'Adding full bibliography for 1567249--1567254.cif.'
_cod_database_code 1567252
_shelx_shelxl_version_number 2018/3
_chemical_oxdiff_formula 'Ag1 I1 C6 N2 H8'
_chemical_oxdiff_usercomment 3-pica_solid_liquid
_shelx_space_group_comment
;
The symmetry employed for this shelxl refinement is uniquely defined
by the following loop, which should always be used as a source of
symmetry information in preference to the above space-group names.
They are only intended as comments.
;
_shelx_estimated_absorpt_t_max 0.718
_shelx_estimated_absorpt_t_min 0.206
_olex2_refinement_description
;
1. Fixed Uiso
 At 1.2 times of:
  All C(H) groups, All C(H,H) groups, All N(H,H) groups
2.a Secondary CH2 refined with riding coordinates:
 N2B(H2BA,H2BB), N2A(H2AA,H2AB), C7A(H7AA,H7AB), C7B(H7BA,H7BB)
2.b Aromatic/amide H refined with riding coordinates:
 C5A(H5A), C6A(H6A), C4A(H4A), C2A(H2A), C2B(H2B), C4B(H4B), C6B(H6B), C5B(H5B)
;
_olex2_submission_special_instructions 'No special instructions were received'

loop_
_space_group_symop_operation_xyz
'x, y, z'
'-x, y+1/2, -z+1/2'
'-x, -y, -z'
'x, -y-1/2, z-1/2'

loop_
_atom_site_label
_atom_site_type_symbol
_atom_site_fract_x
_atom_site_fract_y
_atom_site_fract_z
_atom_site_U_iso_or_equiv
_atom_site_adp_type
_atom_site_occupancy
_atom_site_site_symmetry_order
_atom_site_calc_flag
_atom_site_refinement_flags_posn
_atom_site_refinement_flags_adp
_atom_site_refinement_flags_occupancy
_atom_site_disorder_assembly
_atom_site_disorder_group
I1A I 0.54983(4) 0.49068(14) 0.33642(3) 0.0451(2) Uani 1 1 d . . . . .
I1B I -0.04384(5) 0.76859(15) 0.08712(3) 0.0490(2) Uani 1 1 d . . . . .
Ag1A Ag 0.46638(6) 0.9675(2) 0.29296(4) 0.0630(3) Uani 1 1 d . . . . .
Ag1B Ag 0.03520(6) 0.2723(2) 0.04123(4) 0.0648(3) Uani 1 1 d . . . . .
N2B N 0.1707(5) 0.265(2) 0.0614(4) 0.060(3) Uani 1 1 d . . . . .
H2BA H 0.192965 0.165308 0.032174 0.072 Uiso 1 1 calc R U . . .
H2BB H 0.187435 0.448856 0.058030 0.072 Uiso 1 1 calc R U . . .
N2A N 0.3356(5) 1.0970(18) 0.3083(3) 0.044(2) Uani 1 1 d . . . . .
H2AA H 0.323670 1.231403 0.281235 0.053 Uiso 1 1 calc R U . . .
H2AB H 0.306689 0.939716 0.299597 0.053 Uiso 1 1 calc R U . . .
N1B N 0.2220(7) 0.650(2) 0.2482(4) 0.063(3) Uani 1 1 d . . . . .
N1A N 0.2679(7) 0.688(2) 0.4884(4) 0.062(3) Uani 1 1 d . . . . .
C5A C 0.4055(7) 0.779(2) 0.4849(5) 0.053(3) Uani 1 1 d . . . . .
H5A H 0.455628 0.743547 0.500417 0.064 Uiso 1 1 calc R U . . .
C3A C 0.3213(7) 1.008(2) 0.4146(4) 0.042(3) Uani 1 1 d . . . . .
C7A C 0.3063(7) 1.208(2) 0.3639(4) 0.053(3) Uani 1 1 d . . . . .
H7AA H 0.249823 1.240754 0.360307 0.064 Uiso 1 1 calc R U . . .
H7AB H 0.331122 1.395072 0.372019 0.064 Uiso 1 1 calc R U . . .
C6A C 0.3407(8) 0.648(2) 0.5082(5) 0.056(3) Uani 1 1 d . . . . .
H6A H 0.348098 0.523592 0.540141 0.067 Uiso 1 1 calc R U . . .
C4A C 0.3949(7) 0.967(2) 0.4368(5) 0.049(3) Uani 1 1 d . . . . .
H4A H 0.437885 1.063194 0.420403 0.059 Uiso 1 1 calc R U . . .
C3B C 0.1815(7) 0.328(2) 0.1691(4) 0.044(3) Uani 1 1 d . . . . .
C2A C 0.2607(7) 0.860(2) 0.4414(5) 0.052(3) Uani 1 1 d . . . . .
H2A H 0.210342 0.881935 0.425277 0.063 Uiso 1 1 calc R U . . .
C2B C 0.2360(7) 0.504(3) 0.1981(5) 0.063(4) Uani 1 1 d . . . . .
H2B H 0.285930 0.521929 0.181621 0.076 Uiso 1 1 calc R U . . .
C4B C 0.1104(7) 0.308(3) 0.1930(5) 0.057(3) Uani 1 1 d . . . . .
H4B H 0.071598 0.194395 0.174826 0.068 Uiso 1 1 calc R U . . .
C6B C 0.1504(8) 0.620(2) 0.2701(5) 0.052(3) Uani 1 1 d . . . . .
H6B H 0.138296 0.717700 0.304869 0.062 Uiso 1 1 calc R U . . .
C5B C 0.0936(7) 0.453(3) 0.2440(4) 0.059(3) Uani 1 1 d . . . . .
H5B H 0.043775 0.437699 0.260701 0.071 Uiso 1 1 calc R U . . .
C7B C 0.2046(8) 0.154(3) 0.1146(5) 0.084(5) Uani 1 1 d . . . . .
H7BA H 0.261698 0.155523 0.111220 0.100 Uiso 1 1 calc R U . . .
H7BB H 0.188051 -0.047617 0.119680 0.100 Uiso 1 1 calc R U . . .

loop_
_atom_site_aniso_label
_atom_site_aniso_U_11
_atom_site_aniso_U_22
_atom_site_aniso_U_33
_atom_site_aniso_U_23
_atom_site_aniso_U_13
_atom_site_aniso_U_12
I1A 0.0569(5) 0.0390(4) 0.0393(4) 0.0030(3) -0.0076(3) -0.0030(3)
I1B 0.0660(5) 0.0419(4) 0.0391(4) -0.0063(4) 0.0016(4) -0.0027(4)
Ag1A 0.0689(7) 0.0627(6) 0.0574(6) -0.0022(5) -0.0034(5) 0.0093(5)
Ag1B 0.0695(7) 0.0672(6) 0.0574(6) 0.0007(6) -0.0079(5) 0.0082(6)
N2B 0.052(6) 0.083(7) 0.043(5) 0.004(6) 0.004(5) 0.010(6)
N2A 0.052(6) 0.044(5) 0.037(5) 0.005(4) -0.008(4) 0.000(4)
N1B 0.082(9) 0.055(6) 0.051(6) -0.014(6) -0.024(6) -0.005(6)
N1A 0.072(8) 0.070(7) 0.045(5) 0.008(6) 0.003(5) 0.000(6)
C5A 0.055(8) 0.059(7) 0.046(6) 0.005(6) -0.016(6) -0.002(6)
C3A 0.063(8) 0.039(6) 0.025(5) 0.003(5) 0.001(5) 0.001(6)
C7A 0.066(8) 0.037(6) 0.056(7) 0.003(6) -0.001(6) 0.000(6)
C6A 0.067(9) 0.062(8) 0.039(6) 0.017(6) -0.008(6) -0.007(7)
C4A 0.055(8) 0.043(6) 0.049(6) -0.009(6) 0.008(6) -0.005(6)
C3B 0.045(7) 0.061(7) 0.026(5) -0.002(6) -0.007(5) 0.016(6)
C2A 0.038(7) 0.062(7) 0.057(7) -0.005(7) -0.001(6) 0.004(6)
C2B 0.044(7) 0.099(10) 0.046(6) 0.041(8) -0.006(6) 0.016(7)
C4B 0.045(7) 0.075(9) 0.050(7) 0.003(7) -0.005(6) -0.007(6)
C6B 0.069(9) 0.057(7) 0.030(6) -0.009(6) -0.001(6) 0.006(7)
C5B 0.053(8) 0.093(10) 0.032(6) 0.004(7) 0.005(6) 0.008(7)
C7B 0.089(11) 0.118(12) 0.044(7) 0.002(8) -0.005(7) 0.057(10)

loop_
_atom_type_symbol
_atom_type_description
_atom_type_scat_dispersion_real
_atom_type_scat_dispersion_imag
_atom_type_scat_source
C C 0.0033 0.0016 'International Tables Vol C Tables 4.2.6.8 and 6.1.1.4'
H H 0.0000 0.0000 'International Tables Vol C Tables 4.2.6.8 and 6.1.1.4'
Ag Ag -0.8971 1.1015 'International Tables Vol C Tables 4.2.6.8 and 6.1.1.4'
I I -0.4742 1.8119 'International Tables Vol C Tables 4.2.6.8 and 6.1.1.4'
N N 0.0061 0.0033 'International Tables Vol C Tables 4.2.6.8 and 6.1.1.4'

loop_
_exptl_crystal_face_index_h
_exptl_crystal_face_index_k
_exptl_crystal_face_index_l
_exptl_crystal_face_perp_dist
_exptl_oxdiff_crystal_face_indexfrac_h
_exptl_oxdiff_crystal_face_indexfrac_k
_exptl_oxdiff_crystal_face_indexfrac_l
_exptl_oxdiff_crystal_face_x
_exptl_oxdiff_crystal_face_y
_exptl_oxdiff_crystal_face_z
23 0 8 0.0557 22.9894 0.0026 8.0128 0.5493 0.4798 0.6812
1 0 -32 0.0342 1.0122 0.0037 -32.0162 0.6213 -0.7168 -0.3163
-2 0 32 0.0254 -2.0119 -0.0038 32.0158 -0.6516 0.7039 0.2904
16 -5 -2 0.1160 15.9928 -4.9962 -1.9947 0.2538 -0.3154 0.9442
-16 5 -5 0.1865 -15.9901 4.9970 -5.0089 -0.1245 0.1558 -1.0190
-1 -6 8 0.1277 -1.0061 -5.9997 8.0041 -0.4997 -0.4025 0.7210
2 6 -7 0.2480 2.0054 5.9997 -7.0032 0.5116 0.4382 -0.6844
-23 0 -8 0.0070 -22.9894 -0.0026 -8.0128 -0.5493 -0.4798 -0.6812

loop_
_geom_angle_atom_site_label_1
_geom_angle_atom_site_label_2
_geom_angle_atom_site_label_3
_geom_angle
_geom_angle_site_symmetry_1
_geom_angle_site_symmetry_3
_geom_angle_publ_flag
Ag1A I1A Ag1A 106.08(4) . 1_545 ?
Ag1A I1A Ag1A 68.32(3) . 2_645 ?
Ag1A I1A Ag1A 66.18(3) 1_545 2_645 ?
Ag1B I1B Ag1B 63.58(3) . 3_565 ?
Ag1B I1B Ag1B 70.20(3) 1_565 3_565 ?
Ag1B I1B Ag1B 106.62(4) . 1_565 ?
I1A Ag1A I1A 106.08(4) . 1_565 ?
I1A Ag1A I1A 115.20(4) . 2_655 ?
I1A Ag1A I1A 110.21(4) 1_565 2_655 ?
I1A Ag1A Ag1A 58.48(2) . 2_645 ?
I1A Ag1A Ag1A 53.20(3) 2_655 2_655 ?
I1A Ag1A Ag1A 57.05(2) 1_565 2_655 ?
I1A Ag1A Ag1A 127.53(5) 1_565 2_645 ?
I1A Ag1A Ag1A 126.31(6) . 2_655 ?
I1A Ag1A Ag1A 56.77(3) 2_655 2_645 ?
Ag1A Ag1A Ag1A 90.43(5) 2_645 2_655 ?
N2A Ag1A I1A 93.36(19) . 2_655 ?
N2A Ag1A I1A 129.1(2) . . ?
N2A Ag1A I1A 101.4(2) . 1_565 ?
N2A Ag1A Ag1A 104.6(2) . 2_655 ?
N2A Ag1A Ag1A 127.9(2) . 2_645 ?
I1B Ag1B I1B 116.42(3) . 3_565 ?
I1B Ag1B I1B 109.80(3) 1_545 3_565 ?
I1B Ag1B I1B 106.62(4) . 1_545 ?
I1B Ag1B Ag1B 59.69(3) . 3_565 ?
I1B Ag1B Ag1B 55.81(3) 1_545 3 ?
I1B Ag1B Ag1B 129.57(5) . 3 ?
I1B Ag1B Ag1B 126.40(5) 1_545 3_565 ?
I1B Ag1B Ag1B 53.99(3) 3_565 3 ?
I1B Ag1B Ag1B 56.73(3) 3_565 3_565 ?
Ag1B Ag1B Ag1B 91.60(4) 3_565 3 ?
N2B Ag1B I1B 112.2(2) . 1_545 ?
N2B Ag1B I1B 113.9(2) . . ?
N2B Ag1B I1B 97.9(2) . 3_565 ?
N2B Ag1B Ag1B 120.7(2) . 3_565 ?
N2B Ag1B Ag1B 116.5(2) . 3 ?
Ag1B N2B H2BA 106.3 . . ?
Ag1B N2B H2BB 106.3 . . ?
H2BA N2B H2BB 106.4 . . ?
C7B N2B Ag1B 123.9(8) . . ?
C7B N2B H2BA 106.3 . . ?
C7B N2B H2BB 106.3 . . ?
Ag1A N2A H2AA 106.5 . . ?
Ag1A N2A H2AB 106.5 . . ?
H2AA N2A H2AB 106.5 . . ?
C7A N2A Ag1A 123.4(6) . . ?
C7A N2A H2AA 106.5 . . ?
C7A N2A H2AB 106.5 . . ?
C6B N1B C2B 116.0(10) . . ?
C6A N1A C2A 115.7(11) . . ?
C6A C5A H5A 120.8 . . ?
C6A C5A C4A 118.3(11) . . ?
C4A C5A H5A 120.8 . . ?
C4A C3A C7A 121.6(11) . . ?
C4A C3A C2A 117.0(9) . . ?
C2A C3A C7A 121.4(10) . . ?
N2A C7A C3A 113.7(8) . . ?
N2A C7A H7AA 108.8 . . ?
N2A C7A H7AB 108.8 . . ?
C3A C7A H7AA 108.8 . . ?
C3A C7A H7AB 108.8 . . ?
H7AA C7A H7AB 107.7 . . ?
N1A C6A C5A 124.1(10) . . ?
N1A C6A H6A 118.0 . . ?
C5A C6A H6A 118.0 . . ?
C5A C4A H4A 120.4 . . ?
C3A C4A C5A 119.2(11) . . ?
C3A C4A H4A 120.4 . . ?
C2B C3B C7B 121.0(12) . . ?
C4B C3B C2B 116.6(11) . . ?
C4B C3B C7B 122.4(11) . . ?
N1A C2A C3A 125.7(11) . . ?
N1A C2A H2A 117.2 . . ?
C3A C2A H2A 117.2 . . ?
N1B C2B C3B 124.7(12) . . ?
N1B C2B H2B 117.6 . . ?
C3B C2B H2B 117.6 . . ?
C3B C4B H4B 119.7 . . ?
C3B C4B C5B 120.5(11) . . ?
C5B C4B H4B 119.7 . . ?
N1B C6B H6B 118.7 . . ?
N1B C6B C5B 122.6(11) . . ?
C5B C6B H6B 118.7 . . ?
C4B C5B H5B 120.3 . . ?
C6B C5B C4B 119.5(12) . . ?
C6B C5B H5B 120.3 . . ?
N2B C7B C3B 113.6(9) . . ?
N2B C7B H7BA 108.8 . . ?
N2B C7B H7BB 108.8 . . ?
C3B C7B H7BA 108.8 . . ?
C3B C7B H7BB 108.8 . . ?
H7BA C7B H7BB 107.7 . . ?

loop_
_geom_bond_atom_site_label_1
_geom_bond_atom_site_label_2
_geom_bond_distance
_geom_bond_site_symmetry_2
_geom_bond_publ_flag
I1A Ag1A 2.7730(11) . ?
I1A Ag1A 2.9425(12) 1_545 ?
I1A Ag1A 2.9521(11) 2_645 ?
I1B Ag1B 2.8347(12) . ?
I1B Ag1B 2.9268(11) 3_565 ?
I1B Ag1B 2.8622(12) 1_565 ?
Ag1A Ag1A 3.2182(14) 2_655 ?
Ag1A Ag1A 3.2182(14) 2_645 ?
Ag1A N2A 2.320(9) . ?
Ag1B Ag1B 3.3294(18) 3 ?
Ag1B Ag1B 3.0363(18) 3_565 ?
Ag1B N2B 2.335(9) . ?
N2B H2BA 0.8900 . ?
N2B H2BB 0.8900 . ?
N2B C7B 1.428(12) . ?
N2A H2AA 0.8900 . ?
N2A H2AB 0.8900 . ?
N2A C7A 1.453(12) . ?
N1B C2B 1.343(14) . ?
N1B C6B 1.320(15) . ?
N1A C6A 1.321(14) . ?
N1A C2A 1.331(13) . ?
C5A H5A 0.9300 . ?
C5A C6A 1.358(16) . ?
C5A C4A 1.402(13) . ?
C3A C7A 1.488(12) . ?
C3A C4A 1.352(15) . ?
C3A C2A 1.375(15) . ?
C7A H7AA 0.9700 . ?
C7A H7AB 0.9700 . ?
C6A H6A 0.9300 . ?
C4A H4A 0.9300 . ?
C3B C2B 1.385(15) . ?
C3B C4B 1.327(15) . ?
C3B C7B 1.523(14) . ?
C2A H2A 0.9300 . ?
C2B H2B 0.9300 . ?
C4B H4B 0.9300 . ?
C4B C5B 1.368(14) . ?
C6B H6B 0.9300 . ?
C6B C5B 1.360(16) . ?
C5B H5B 0.9300 . ?
C7B H7BA 0.9700 . ?
C7B H7BB 0.9700 . ?

loop_
_geom_torsion_atom_site_label_1
_geom_torsion_atom_site_label_2
_geom_torsion_atom_site_label_3
_geom_torsion_atom_site_label_4
_geom_torsion
_geom_torsion_site_symmetry_1
_geom_torsion_site_symmetry_2
_geom_torsion_site_symmetry_3
_geom_torsion_site_symmetry_4
_geom_torsion_publ_flag
Ag1A N2A C7A C3A -56.7(12) . . . . ?
Ag1B N2B C7B C3B -64.4(14) . . . . ?
N1B C6B C5B C4B 0.1(18) . . . . ?
C7A C3A C4A C5A 179.5(9) . . . . ?
C7A C3A C2A N1A -176.8(10) . . . . ?
C6A N1A C2A C3A -3.5(16) . . . . ?
C6A C5A C4A C3A -1.4(15) . . . . ?
C4A C5A C6A N1A 0.1(17) . . . . ?
C4A C3A C7A N2A 71.1(12) . . . . ?
C4A C3A C2A N1A 2.3(16) . . . . ?
C3B C4B C5B C6B 0.4(18) . . . . ?
C2A N1A C6A C5A 2.2(17) . . . . ?
C2A C3A C7A N2A -109.8(12) . . . . ?
C2A C3A C4A C5A 0.3(14) . . . . ?
C2B N1B C6B C5B -0.1(17) . . . . ?
C2B C3B C4B C5B -0.8(17) . . . . ?
C2B C3B C7B N2B -108.7(13) . . . . ?
C4B C3B C2B N1B 0.8(16) . . . . ?
C4B C3B C7B N2B 74.8(16) . . . . ?
C6B N1B C2B C3B -0.4(16) . . . . ?
C7B C3B C2B N1B -175.8(10) . . . . ?
C7B C3B C4B C5B 175.8(10) . . . . ?
